data_7047897
loop_
_publ_author_name
'Figueira, Cl\'audia A.'
'Lopes, Patr\'icia S.'
'Gomes, Clara S. B.'
'Gomes, Joselaine C. S.'
'Lemos, Francisco'
'Gomes, Pedro T.'

_publ_section_title
;
 New phenyl--nickel complexes of bulky 2-iminopyrrolyl chelates:
 synthesis, characterisation and application as aluminium-free catalysts
 for the production of hyperbranched polyethylene
;
_journal_name_full 'Dalton Transactions'
_journal_paper_doi 10.1039/C8DT02824A
_journal_year 2018
_chemical_formula_moiety '2(C23 H26 N2), H2 O'
_chemical_formula_sum 'C46 H54 N4 O'
_chemical_formula_weight 678.93
_space_group_crystal_system triclinic
_space_group_IT_number 2
_space_group_name_Hall '-P 1'
_space_group_name_H-M_alt 'P -1'
_symmetry_space_group_name_Hall '-P 1'
_symmetry_space_group_name_H-M 'P -1'
_atom_sites_solution_hydrogens mixed
_audit_creation_method SHELXL-2018/1
_audit_update_record
;
2018-09-05 deposited with the CCDC.
2018-09-06 downloaded from the CCDC.
;
_cell_angle_alpha 81.266(4)
_cell_angle_beta 88.811(4)
_cell_angle_gamma 86.331(5)
_cell_formula_units_Z 2
_cell_length_a 10.7581(8)
_cell_length_b 11.5604(9)
_cell_length_c 16.0156(12)
_cell_measurement_reflns_used 6229
_cell_measurement_temperature 150(2)
_cell_measurement_theta_max 24.23
_cell_measurement_theta_min 2.28
_cell_volume 1964.6(3)
_computing_cell_refinement 'Bruker SMART'
_computing_data_collection 'Bruker SMART'
_computing_data_reduction 'Bruker SAINT'
_computing_molecular_graphics ORTEP
_computing_publication_material enCIFer
_computing_structure_refinement 'SHELXL-2018/1 (Sheldrick, 2018)'
_computing_structure_solution SIR2004
_diffrn_ambient_temperature 150(2)
_diffrn_measured_fraction_theta_full 0.996
_diffrn_measured_fraction_theta_max 0.991
_diffrn_measurement_device_type 'CCD area detector'
_diffrn_measurement_method 'phi and omega scans'
_diffrn_radiation_probe x-ray
_diffrn_radiation_type MoK\a
_diffrn_radiation_wavelength 0.71073
_diffrn_reflns_av_R_equivalents 0.0664
_diffrn_reflns_av_unetI/netI 0.0563
_diffrn_reflns_Laue_measured_fraction_full 0.996
_diffrn_reflns_Laue_measured_fraction_max 0.991
_diffrn_reflns_limit_h_max 13
_diffrn_reflns_limit_h_min -13
_diffrn_reflns_limit_k_max 14
_diffrn_reflns_limit_k_min -14
_diffrn_reflns_limit_l_max 20
_diffrn_reflns_limit_l_min -20
_diffrn_reflns_number 43215
_diffrn_reflns_point_group_measured_fraction_full 0.996
_diffrn_reflns_point_group_measured_fraction_max 0.991
_diffrn_reflns_theta_full 25.242
_diffrn_reflns_theta_max 26.471
_diffrn_reflns_theta_min 2.573
_diffrn_source 'sealed tube'
_exptl_absorpt_coefficient_mu 0.069
_exptl_absorpt_correction_T_max 0.996
_exptl_absorpt_correction_T_min 0.992
_exptl_absorpt_correction_type multi-scan
_exptl_absorpt_process_details 'SADABS, (Sheldrick, 1996)'
_exptl_crystal_colour Colourless
_exptl_crystal_density_diffrn 1.148
_exptl_crystal_description Prism
_exptl_crystal_F_000 732
_exptl_crystal_size_max 0.120
_exptl_crystal_size_mid 0.100
_exptl_crystal_size_min 0.060
_refine_diff_density_max 0.303
_refine_diff_density_min -0.252
_refine_diff_density_rms 0.042
_refine_ls_extinction_method none
_refine_ls_goodness_of_fit_ref 1.041
_refine_ls_hydrogen_treatment mixed
_refine_ls_matrix_type full
_refine_ls_number_parameters 484
_refine_ls_number_reflns 8056
_refine_ls_number_restraints 0
_refine_ls_restrained_S_all 1.041
_refine_ls_R_factor_all 0.0899
_refine_ls_R_factor_gt 0.0500
_refine_ls_shift/su_max 0.000
_refine_ls_shift/su_mean 0.000
_refine_ls_structure_factor_coef Fsqd
_refine_ls_weighting_details 'w=1/[\s^2^(Fo^2^)+(0.0570P)^2^+0.2596P] where P=(Fo^2^+2Fc^2^)/3'
_refine_ls_weighting_scheme calc
_refine_ls_wR_factor_gt 0.1153
_refine_ls_wR_factor_ref 0.1285
_reflns_Friedel_coverage 0.000
_reflns_number_gt 5304
_reflns_number_total 8056
_reflns_threshold_expression 'I > 2\s(I)'
_cod_data_source_file c8dt02824a2.cif
_cod_data_source_block II
_cod_database_code 7047897
_shelx_shelxl_version_number 2018/1
_shelx_space_group_comment
;
The symmetry employed for this shelxl refinement is uniquely defined
by the following loop, which should always be used as a source of
symmetry information in preference to the above space-group names.
They are only intended as comments.
;
_shelx_estimated_absorpt_t_min 0.992
_shelx_estimated_absorpt_t_max 0.996

loop_
_space_group_symop_operation_xyz
'x, y, z'
'-x, -y, -z'

loop_
_atom_site_label
_atom_site_type_symbol
_atom_site_fract_x
_atom_site_fract_y
_atom_site_fract_z
_atom_site_U_iso_or_equiv
_atom_site_adp_type
_atom_site_occupancy
_atom_site_site_symmetry_order
_atom_site_calc_flag
_atom_site_refinement_flags_posn
_atom_site_refinement_flags_adp
N1A N 0.99255(14) 0.02745(12) 0.21855(9) 0.0253(3) Uani 1 1 d . .
N2A N 0.90238(13) 0.23249(12) 0.10651(9) 0.0259(3) Uani 1 1 d . .
C2A C 1.06397(15) 0.11770(15) 0.18542(10) 0.0261(4) Uani 1 1 d . .
C3A C 1.18361(16) 0.08773(16) 0.21385(11) 0.0320(4) Uani 1 1 d . .
H3A H 1.253662 0.133641 0.201322 0.038 Uiso 1 1 calc R U
C4A C 1.18358(16) -0.02188(16) 0.26426(11) 0.0331(4) Uani 1 1 d . .
H4A H 1.253603 -0.063858 0.292042 0.040 Uiso 1 1 calc R U
C5A C 1.06350(16) -0.05860(15) 0.26659(11) 0.0282(4) Uani 1 1 d . .
C6A C 1.01584(16) 0.21825(14) 0.12941(10) 0.0259(4) Uani 1 1 d . .
H6A H 1.070997 0.277103 0.108331 0.031 Uiso 1 1 calc R U
C7A C 1.01141(16) -0.16595(15) 0.30969(11) 0.0295(4) Uani 1 1 d . .
C8A C 1.09037(19) -0.25956(16) 0.34593(12) 0.0376(5) Uani 1 1 d . .
H8A H 1.178031 -0.253453 0.342490 0.045 Uiso 1 1 calc R U
C9A C 1.0420(2) -0.36151(17) 0.38697(13) 0.0452(5) Uani 1 1 d . .
H9A H 1.096892 -0.424724 0.411307 0.054 Uiso 1 1 calc R U
C10A C 0.9155(2) -0.37218(17) 0.39284(12) 0.0437(5) Uani 1 1 d . .
H10A H 0.883062 -0.442120 0.421432 0.052 Uiso 1 1 calc R U
C11A C 0.8363(2) -0.28082(18) 0.35701(13) 0.0453(5) Uani 1 1 d . .
H11A H 0.748757 -0.287889 0.360528 0.054 Uiso 1 1 calc R U
C12A C 0.88368(18) -0.17851(16) 0.31579(12) 0.0376(5) Uani 1 1 d . .
H12A H 0.828061 -0.115978 0.291316 0.045 Uiso 1 1 calc R U
C13A C 0.86222(15) 0.33467(14) 0.04932(11) 0.0247(4) Uani 1 1 d . .
C14A C 0.86844(15) 0.33296(14) -0.03806(11) 0.0262(4) Uani 1 1 d . .
C15A C 0.82216(16) 0.43315(15) -0.09020(11) 0.0294(4) Uani 1 1 d . .
H15A H 0.826287 0.435434 -0.149737 0.035 Uiso 1 1 calc R U
C16A C 0.77027(16) 0.52956(15) -0.05742(12) 0.0319(4) Uani 1 1 d . .
H16A H 0.740378 0.597281 -0.094432 0.038 Uiso 1 1 calc R U
C17A C 0.76182(16) 0.52763(15) 0.02891(11) 0.0301(4) Uani 1 1 d . .
H17A H 0.724878 0.593780 0.050816 0.036 Uiso 1 1 calc R U
C18A C 0.80666(15) 0.43018(14) 0.08416(11) 0.0265(4) Uani 1 1 d . .
C19A C 0.91580(17) 0.22721(15) -0.07871(11) 0.0322(4) Uani 1 1 d . .
H19A H 0.895399 0.247418 -0.140031 0.039 Uiso 1 1 calc R U
C20A C 0.79417(18) 0.42464(16) 0.17926(11) 0.0343(4) Uani 1 1 d . .
H20A H 0.786800 0.340499 0.203878 0.041 Uiso 1 1 calc R U
C21A C 0.84976(18) 0.11591(16) -0.04672(13) 0.0393(5) Uani 1 1 d . .
H21A H 0.874197 0.086879 0.011693 0.059 Uiso 1 1 calc R U
H21B H 0.873211 0.056048 -0.082375 0.059 Uiso 1 1 calc R U
H21C H 0.759415 0.133260 -0.048902 0.059 Uiso 1 1 calc R U
C22A C 1.05733(17) 0.20335(17) -0.07489(13) 0.0394(5) Uani 1 1 d . .
H22A H 1.097920 0.276848 -0.092222 0.059 Uiso 1 1 calc R U
H22B H 1.083345 0.147326 -0.113014 0.059 Uiso 1 1 calc R U
H22C H 1.081332 0.170619 -0.017003 0.059 Uiso 1 1 calc R U
C23A C 0.6788(2) 0.4926(2) 0.20635(15) 0.0633(7) Uani 1 1 d . .
H23A H 0.685381 0.576461 0.186411 0.095 Uiso 1 1 calc R U
H23B H 0.671499 0.479393 0.268112 0.095 Uiso 1 1 calc R U
H23C H 0.604852 0.465892 0.182003 0.095 Uiso 1 1 calc R U
C24A C 0.9099(2) 0.46566(19) 0.21714(13) 0.0496(6) Uani 1 1 d . .
H24A H 0.983618 0.418785 0.201874 0.074 Uiso 1 1 calc R U
H24B H 0.900892 0.456007 0.278788 0.074 Uiso 1 1 calc R U
H24C H 0.919228 0.548504 0.195059 0.074 Uiso 1 1 calc R U
N1B N 0.54084(13) -0.07609(13) 0.23879(10) 0.0286(3) Uani 1 1 d . .
N2B N 0.58408(13) 0.11448(12) 0.32946(9) 0.0280(3) Uani 1 1 d . .
C2B C 0.51809(15) -0.07757(15) 0.32361(11) 0.0291(4) Uani 1 1 d . .
C3B C 0.47299(16) -0.18512(16) 0.35414(13) 0.0356(4) Uani 1 1 d . .
H3B H 0.449130 -0.211557 0.410931 0.043 Uiso 1 1 calc R U
C4B C 0.46873(16) -0.24811(16) 0.28663(13) 0.0362(5) Uani 1 1 d . .
H4B H 0.441543 -0.325223 0.289549 0.043 Uiso 1 1 calc R U
C5B C 0.51110(15) -0.17869(14) 0.21428(12) 0.0289(4) Uani 1 1 d . .
C6B C 0.53731(15) 0.02037(15) 0.36552(11) 0.0301(4) Uani 1 1 d . .
H6B H 0.514053 0.015332 0.423449 0.036 Uiso 1 1 calc R U
C7B C 0.52380(15) -0.19741(15) 0.12576(12) 0.0310(4) Uani 1 1 d . .
C8B C 0.45928(17) -0.28358(17) 0.09677(13) 0.0385(5) Uani 1 1 d . .
H8B H 0.410695 -0.333452 0.135239 0.046 Uiso 1 1 calc R U
C9B C 0.46508(18) -0.29735(18) 0.01296(14) 0.0459(5) Uani 1 1 d . .
H9B H 0.420438 -0.356599 -0.005933 0.055 Uiso 1 1 calc R U
C10B C 0.53515(19) -0.22588(18) -0.04392(14) 0.0450(5) Uani 1 1 d . .
H10B H 0.537702 -0.234978 -0.101910 0.054 Uiso 1 1 calc R U
C11B C 0.60161(19) -0.14097(18) -0.01604(13) 0.0449(5) Uani 1 1 d . .
H11B H 0.650805 -0.092031 -0.054733 0.054 Uiso 1 1 calc R U
C12B C 0.59636(18) -0.12742(17) 0.06819(13) 0.0390(5) Uani 1 1 d . .
H12B H 0.642932 -0.069484 0.087121 0.047 Uiso 1 1 calc R U
C13B C 0.59924(16) 0.20963(15) 0.37481(10) 0.0278(4) Uani 1 1 d . .
C14B C 0.71804(16) 0.22289(15) 0.40539(11) 0.0294(4) Uani 1 1 d . .
C15B C 0.73592(18) 0.32137(17) 0.44240(12) 0.0356(4) Uani 1 1 d . .
H15B H 0.815351 0.331084 0.464295 0.043 Uiso 1 1 calc R U
C16B C 0.64057(18) 0.40548(17) 0.44802(12) 0.0400(5) Uani 1 1 d . .
H16B H 0.654809 0.472868 0.472971 0.048 Uiso 1 1 calc R U
C17B C 0.52511(18) 0.39167(17) 0.41751(12) 0.0387(5) Uani 1 1 d . .
H17B H 0.460026 0.450063 0.421838 0.046 Uiso 1 1 calc R U
C18B C 0.50097(17) 0.29460(16) 0.38050(12) 0.0335(4) Uani 1 1 d . .
C19B C 0.82239(16) 0.12954(16) 0.40020(12) 0.0338(4) Uani 1 1 d . .
H19B H 0.807388 0.091891 0.349383 0.041 Uiso 1 1 calc R U
C20B C 0.37252(18) 0.28307(19) 0.34668(15) 0.0473(5) Uani 1 1 d . .
H20B H 0.376190 0.211573 0.318328 0.057 Uiso 1 1 calc R U
C21B C 0.95099(17) 0.17870(18) 0.38961(13) 0.0417(5) Uani 1 1 d . .
H21D H 0.950631 0.241961 0.341348 0.063 Uiso 1 1 calc R U
H21E H 1.013024 0.116254 0.379714 0.063 Uiso 1 1 calc R U
H21F H 0.971912 0.209465 0.440965 0.063 Uiso 1 1 calc R U
C22B C 0.8189(2) 0.03475(18) 0.47719(14) 0.0491(5) Uani 1 1 d . .
H22D H 0.834591 0.068791 0.528120 0.074 Uiso 1 1 calc R U
H22E H 0.883076 -0.027608 0.471152 0.074 Uiso 1 1 calc R U
H22F H 0.736795 0.002031 0.481871 0.074 Uiso 1 1 calc R U
C23B C 0.3295(3) 0.3858(3) 0.28290(19) 0.1006(12) Uani 1 1 d . .
H23D H 0.250168 0.370171 0.259166 0.151 Uiso 1 1 calc R U
H23E H 0.391972 0.398379 0.237533 0.151 Uiso 1 1 calc R U
H23F H 0.318373 0.456066 0.310327 0.151 Uiso 1 1 calc R U
C24B C 0.2783(2) 0.2668(3) 0.4167(2) 0.1059(13) Uani 1 1 d . .
H24D H 0.308922 0.203881 0.460906 0.159 Uiso 1 1 calc R U
H24E H 0.199778 0.245847 0.394695 0.159 Uiso 1 1 calc R U
H24F H 0.264331 0.339833 0.440510 0.159 Uiso 1 1 calc R U
O1 O 0.72603(12) 0.08277(11) 0.18130(9) 0.0300(3) Uani 1 1 d . .
H1A H 0.9152(17) 0.0294(14) 0.2097(11) 0.024(5) Uiso 1 1 d . .
H1B H 0.5781(19) -0.0188(18) 0.2056(13) 0.049(6) Uiso 1 1 d . .
H1 H 0.768(2) 0.141(2) 0.1488(16) 0.072(8) Uiso 1 1 d . .
H2 H 0.688(2) 0.1128(19) 0.2250(15) 0.059(7) Uiso 1 1 d . .

loop_
_atom_site_aniso_label
_atom_site_aniso_U_11
_atom_site_aniso_U_22
_atom_site_aniso_U_33
_atom_site_aniso_U_23
_atom_site_aniso_U_13
_atom_site_aniso_U_12
N1A 0.0228(8) 0.0275(8) 0.0256(8) -0.0035(6) -0.0027(6) -0.0005(6)
N2A 0.0284(8) 0.0237(7) 0.0251(8) -0.0021(6) 0.0008(6) -0.0030(6)
C2A 0.0270(9) 0.0275(9) 0.0250(9) -0.0068(7) 0.0009(7) -0.0039(7)
C3A 0.0269(10) 0.0389(11) 0.0310(10) -0.0061(8) -0.0012(8) -0.0055(8)
C4A 0.0274(10) 0.0394(11) 0.0311(10) -0.0026(9) -0.0056(8) 0.0023(8)
C5A 0.0312(10) 0.0295(9) 0.0236(9) -0.0045(8) -0.0027(7) 0.0022(7)
C6A 0.0306(10) 0.0233(9) 0.0247(9) -0.0055(7) 0.0032(7) -0.0058(7)
C7A 0.0354(10) 0.0307(10) 0.0227(9) -0.0056(8) -0.0007(8) -0.0009(8)
C8A 0.0403(11) 0.0337(11) 0.0373(11) -0.0016(9) -0.0094(9) 0.0023(9)
C9A 0.0643(15) 0.0314(11) 0.0383(12) 0.0003(9) -0.0141(10) 0.0018(10)
C10A 0.0657(15) 0.0322(11) 0.0332(11) -0.0016(9) 0.0005(10) -0.0126(10)
C11A 0.0481(13) 0.0418(12) 0.0454(13) -0.0019(10) 0.0061(10) -0.0105(10)
C12A 0.0386(11) 0.0334(10) 0.0391(11) -0.0008(9) 0.0023(9) 0.0000(8)
C13A 0.0246(9) 0.0198(8) 0.0294(10) -0.0011(7) 0.0011(7) -0.0061(7)
C14A 0.0234(9) 0.0264(9) 0.0284(10) -0.0023(8) 0.0015(7) -0.0040(7)
C15A 0.0288(9) 0.0316(10) 0.0268(10) 0.0008(8) 0.0001(7) -0.0065(7)
C16A 0.0328(10) 0.0247(9) 0.0356(11) 0.0045(8) -0.0026(8) -0.0025(7)
C17A 0.0311(10) 0.0238(9) 0.0359(11) -0.0056(8) 0.0013(8) -0.0037(7)
C18A 0.0262(9) 0.0243(9) 0.0290(10) -0.0020(7) 0.0004(7) -0.0059(7)
C19A 0.0385(11) 0.0313(10) 0.0272(10) -0.0060(8) -0.0005(8) -0.0012(8)
C20A 0.0446(11) 0.0274(9) 0.0302(10) -0.0027(8) 0.0048(8) -0.0020(8)
C21A 0.0428(12) 0.0310(10) 0.0468(12) -0.0145(9) 0.0011(9) -0.0033(8)
C22A 0.0391(11) 0.0376(11) 0.0422(12) -0.0103(9) 0.0060(9) -0.0001(9)
C23A 0.0671(16) 0.0756(17) 0.0406(13) -0.0009(12) 0.0169(12) 0.0212(13)
C24A 0.0683(15) 0.0464(13) 0.0366(12) -0.0101(10) -0.0034(11) -0.0123(11)
N1B 0.0265(8) 0.0255(8) 0.0343(9) -0.0041(7) -0.0006(6) -0.0072(6)
N2B 0.0240(8) 0.0324(8) 0.0285(8) -0.0072(7) -0.0004(6) -0.0030(6)
C2B 0.0225(9) 0.0318(10) 0.0321(10) -0.0023(8) -0.0012(7) -0.0018(7)
C3B 0.0299(10) 0.0355(10) 0.0394(11) 0.0008(9) 0.0017(8) -0.0032(8)
C4B 0.0310(10) 0.0270(10) 0.0504(13) -0.0035(9) 0.0010(9) -0.0073(8)
C5B 0.0208(9) 0.0255(9) 0.0405(11) -0.0055(8) -0.0015(8) -0.0014(7)
C6B 0.0240(9) 0.0377(10) 0.0282(10) -0.0040(8) -0.0011(7) -0.0007(8)
C7B 0.0212(9) 0.0278(9) 0.0447(11) -0.0086(8) -0.0036(8) 0.0003(7)
C8B 0.0276(10) 0.0368(11) 0.0535(13) -0.0129(10) -0.0026(9) -0.0044(8)
C9B 0.0333(11) 0.0498(13) 0.0612(15) -0.0275(11) -0.0078(10) -0.0037(9)
C10B 0.0396(12) 0.0519(13) 0.0464(13) -0.0214(11) -0.0068(10) 0.0093(10)
C11B 0.0492(13) 0.0419(12) 0.0453(13) -0.0123(10) 0.0065(10) -0.0029(10)
C12B 0.0385(11) 0.0362(11) 0.0451(12) -0.0131(9) 0.0017(9) -0.0087(9)
C13B 0.0292(10) 0.0330(10) 0.0220(9) -0.0053(8) 0.0029(7) -0.0055(7)
C14B 0.0290(10) 0.0368(10) 0.0232(9) -0.0063(8) 0.0018(7) -0.0034(8)
C15B 0.0331(10) 0.0446(11) 0.0323(10) -0.0137(9) 0.0008(8) -0.0086(9)
C16B 0.0432(12) 0.0429(12) 0.0392(11) -0.0211(9) 0.0076(9) -0.0096(9)
C17B 0.0373(11) 0.0416(11) 0.0394(12) -0.0154(9) 0.0079(9) -0.0002(9)
C18B 0.0308(10) 0.0389(11) 0.0325(10) -0.0114(9) 0.0005(8) -0.0003(8)
C19B 0.0297(10) 0.0430(11) 0.0304(10) -0.0116(9) -0.0056(8) 0.0004(8)
C20B 0.0322(11) 0.0510(13) 0.0635(15) -0.0263(11) -0.0080(10) 0.0056(9)
C21B 0.0286(10) 0.0529(13) 0.0438(12) -0.0101(10) -0.0013(9) 0.0023(9)
C22B 0.0415(12) 0.0492(13) 0.0533(14) 0.0029(11) -0.0094(10) 0.0007(10)
C23B 0.0626(18) 0.151(3) 0.073(2) 0.046(2) -0.0288(15) -0.0302(19)
C24B 0.0434(16) 0.163(3) 0.099(2) 0.040(2) -0.0078(15) -0.0456(18)
O1 0.0312(7) 0.0301(7) 0.0295(7) -0.0047(6) 0.0039(6) -0.0080(6)

loop_
_atom_type_symbol
_atom_type_description
_atom_type_scat_dispersion_real
_atom_type_scat_dispersion_imag
_atom_type_scat_source
C C 0.0033 0.0016 'International Tables Vol C Tables 4.2.6.8 and 6.1.1.4'
H H 0.0000 0.0000 'International Tables Vol C Tables 4.2.6.8 and 6.1.1.4'
N N 0.0061 0.0033 'International Tables Vol C Tables 4.2.6.8 and 6.1.1.4'
O O 0.0106 0.0060 'International Tables Vol C Tables 4.2.6.8 and 6.1.1.4'

loop_
_geom_angle_atom_site_label_1
_geom_angle_atom_site_label_2
_geom_angle_atom_site_label_3
_geom_angle
C5A N1A C2A 110.41(15)
C5A N1A H1A 127.7(12)
C2A N1A H1A 121.9(12)
C6A N2A C13A 119.54(14)
N1A C2A C3A 106.85(15)
N1A C2A C6A 123.02(15)
C3A C2A C6A 130.08(16)
C2A C3A C4A 107.95(15)
C2A C3A H3A 126.0
C4A C3A H3A 126.0
C5A C4A C3A 107.87(15)
C5A C4A H4A 126.1
C3A C4A H4A 126.1
N1A C5A C4A 106.92(15)
N1A C5A C7A 122.26(15)
C4A C5A C7A 130.82(16)
N2A C6A C2A 123.05(15)
N2A C6A H6A 118.5
C2A C6A H6A 118.5
C12A C7A C8A 118.00(17)
C12A C7A C5A 121.95(16)
C8A C7A C5A 120.05(16)
C9A C8A C7A 120.50(19)
C9A C8A H8A 119.8
C7A C8A H8A 119.8
C10A C9A C8A 120.74(19)
C10A C9A H9A 119.6
C8A C9A H9A 119.6
C9A C10A C11A 119.51(19)
C9A C10A H10A 120.2
C11A C10A H10A 120.2
C10A C11A C12A 120.2(2)
C10A C11A H11A 119.9
C12A C11A H11A 119.9
C11A C12A C7A 121.03(18)
C11A C12A H12A 119.5
C7A C12A H12A 119.5
C14A C13A C18A 122.35(15)
C14A C13A N2A 119.86(14)
C18A C13A N2A 117.52(15)
C15A C14A C13A 117.05(15)
C15A C14A C19A 118.45(16)
C13A C14A C19A 124.42(15)
C16A C15A C14A 121.58(17)
C16A C15A H15A 119.2
C14A C15A H15A 119.2
C17A C16A C15A 120.21(16)
C17A C16A H16A 119.9
C15A C16A H16A 119.9
C16A C17A C18A 120.83(16)
C16A C17A H17A 119.6
C18A C17A H17A 119.6
C17A C18A C13A 117.89(16)
C17A C18A C20A 121.63(16)
C13A C18A C20A 120.46(15)
C21A C19A C14A 113.79(15)
C21A C19A C22A 110.74(15)
C14A C19A C22A 113.77(15)
C21A C19A H19A 105.9
C14A C19A H19A 105.9
C22A C19A H19A 105.9
C23A C20A C18A 113.33(16)
C23A C20A C24A 109.79(18)
C18A C20A C24A 111.72(15)
C23A C20A H20A 107.2
C18A C20A H20A 107.2
C24A C20A H20A 107.2
C19A C21A H21A 109.5
C19A C21A H21B 109.5
H21A C21A H21B 109.5
C19A C21A H21C 109.5
H21A C21A H21C 109.5
H21B C21A H21C 109.5
C19A C22A H22A 109.5
C19A C22A H22B 109.5
H22A C22A H22B 109.5
C19A C22A H22C 109.5
H22A C22A H22C 109.5
H22B C22A H22C 109.5
C20A C23A H23A 109.5
C20A C23A H23B 109.5
H23A C23A H23B 109.5
C20A C23A H23C 109.5
H23A C23A H23C 109.5
H23B C23A H23C 109.5
C20A C24A H24A 109.5
C20A C24A H24B 109.5
H24A C24A H24B 109.5
C20A C24A H24C 109.5
H24A C24A H24C 109.5
H24B C24A H24C 109.5
C5B N1B C2B 110.86(15)
C5B N1B H1B 124.6(14)
C2B N1B H1B 124.2(14)
C6B N2B C13B 120.82(15)
N1B C2B C3B 106.89(16)
N1B C2B C6B 122.64(16)
C3B C2B C6B 130.45(17)
C2B C3B C4B 107.72(17)
C2B C3B H3B 126.1
C4B C3B H3B 126.1
C5B C4B C3B 108.34(16)
C5B C4B H4B 125.8
C3B C4B H4B 125.8
N1B C5B C4B 106.19(16)
N1B C5B C7B 121.30(16)
C4B C5B C7B 132.49(16)
N2B C6B C2B 123.72(16)
N2B C6B H6B 118.1
C2B C6B H6B 118.1
C8B C7B C12B 118.30(18)
C8B C7B C5B 120.26(17)
C12B C7B C5B 121.40(16)
C9B C8B C7B 120.65(19)
C9B C8B H8B 119.7
C7B C8B H8B 119.7
C8B C9B C10B 120.59(19)
C8B C9B H9B 119.7
C10B C9B H9B 119.7
C9B C10B C11B 119.6(2)
C9B C10B H10B 120.2
C11B C10B H10B 120.2
C12B C11B C10B 119.9(2)
C12B C11B H11B 120.1
C10B C11B H11B 120.1
C11B C12B C7B 120.97(18)
C11B C12B H12B 119.5
C7B C12B H12B 119.5
C14B C13B C18B 121.05(16)
C14B C13B N2B 118.13(15)
C18B C13B N2B 120.46(15)
C15B C14B C13B 118.27(16)
C15B C14B C19B 121.27(16)
C13B C14B C19B 120.44(15)
C16B C15B C14B 121.23(17)
C16B C15B H15B 119.4
C14B C15B H15B 119.4
C17B C16B C15B 119.87(18)
C17B C16B H16B 120.1
C15B C16B H16B 120.1
C16B C17B C18B 121.67(18)
C16B C17B H17B 119.2
C18B C17B H17B 119.2
C17B C18B C13B 117.90(17)
C17B C18B C20B 120.12(17)
C13B C18B C20B 121.97(16)
C14B C19B C22B 110.34(15)
C14B C19B C21B 113.26(15)
C22B C19B C21B 110.48(16)
C14B C19B H19B 107.5
C22B C19B H19B 107.5
C21B C19B H19B 107.5
C24B C20B C23B 109.0(2)
C24B C20B C18B 111.11(19)
C23B C20B C18B 113.06(19)
C24B C20B H20B 107.8
C23B C20B H20B 107.8
C18B C20B H20B 107.8
C19B C21B H21D 109.5
C19B C21B H21E 109.5
H21D C21B H21E 109.5
C19B C21B H21F 109.5
H21D C21B H21F 109.5
H21E C21B H21F 109.5
C19B C22B H22D 109.5
C19B C22B H22E 109.5
H22D C22B H22E 109.5
C19B C22B H22F 109.5
H22D C22B H22F 109.5
H22E C22B H22F 109.5
C20B C23B H23D 109.5
C20B C23B H23E 109.5
H23D C23B H23E 109.5
C20B C23B H23F 109.5
H23D C23B H23F 109.5
H23E C23B H23F 109.5
C20B C24B H24D 109.5
C20B C24B H24E 109.5
H24D C24B H24E 109.5
C20B C24B H24F 109.5
H24D C24B H24F 109.5
H24E C24B H24F 109.5
H1 O1 H2 109(2)

loop_
_geom_bond_atom_site_label_1
_geom_bond_atom_site_label_2
_geom_bond_distance
N1A C5A 1.363(2)
N1A C2A 1.370(2)
N1A H1A 0.845(18)
N2A C6A 1.275(2)
N2A C13A 1.429(2)
C2A C3A 1.380(2)
C2A C6A 1.432(2)
C3A C4A 1.395(2)
C3A H3A 0.9500
C4A C5A 1.383(2)
C4A H4A 0.9500
C5A C7A 1.464(2)
C6A H6A 0.9500
C7A C12A 1.391(3)
C7A C8A 1.393(2)
C8A C9A 1.386(3)
C8A H8A 0.9500
C9A C10A 1.374(3)
C9A H9A 0.9500
C10A C11A 1.376(3)
C10A H10A 0.9500
C11A C12A 1.386(3)
C11A H11A 0.9500
C12A H12A 0.9500
C13A C14A 1.403(2)
C13A C18A 1.406(2)
C14A C15A 1.392(2)
C14A C19A 1.525(2)
C15A C16A 1.384(2)
C15A H15A 0.9500
C16A C17A 1.381(2)
C16A H16A 0.9500
C17A C18A 1.389(2)
C17A H17A 0.9500
C18A C20A 1.518(2)
C19A C21A 1.525(2)
C19A C22A 1.531(3)
C19A H19A 1.0000
C20A C23A 1.518(3)
C20A C24A 1.528(3)
C20A H20A 1.0000
C21A H21A 0.9800
C21A H21B 0.9800
C21A H21C 0.9800
C22A H22A 0.9800
C22A H22B 0.9800
C22A H22C 0.9800
C23A H23A 0.9800
C23A H23B 0.9800
C23A H23C 0.9800
C24A H24A 0.9800
C24A H24B 0.9800
C24A H24C 0.9800
N1B C5B 1.363(2)
N1B C2B 1.373(2)
N1B H1B 0.89(2)
N2B C6B 1.280(2)
N2B C13B 1.426(2)
C2B C3B 1.380(2)
C2B C6B 1.429(2)
C3B C4B 1.395(3)
C3B H3B 0.9500
C4B C5B 1.392(3)
C4B H4B 0.9500
C5B C7B 1.469(3)
C6B H6B 0.9500
C7B C8B 1.390(3)
C7B C12B 1.392(3)
C8B C9B 1.375(3)
C8B H8B 0.9500
C9B C10B 1.380(3)
C9B H9B 0.9500
C10B C11B 1.382(3)
C10B H10B 0.9500
C11B C12B 1.381(3)
C11B H11B 0.9500
C12B H12B 0.9500
C13B C14B 1.404(2)
C13B C18B 1.408(2)
C14B C15B 1.386(3)
C14B C19B 1.517(2)
C15B C16B 1.379(3)
C15B H15B 0.9500
C16B C17B 1.372(3)
C16B H16B 0.9500
C17B C18B 1.387(3)
C17B H17B 0.9500
C18B C20B 1.516(3)
C19B C22B 1.522(3)
C19B C21B 1.525(3)
C19B H19B 1.0000
C20B C24B 1.495(4)
C20B C23B 1.500(3)
C20B H20B 1.0000
C21B H21D 0.9800
C21B H21E 0.9800
C21B H21F 0.9800
C22B H22D 0.9800
C22B H22E 0.9800
C22B H22F 0.9800
C23B H23D 0.9800
C23B H23E 0.9800
C23B H23F 0.9800
C24B H24D 0.9800
C24B H24E 0.9800
C24B H24F 0.9800
O1 H1 0.92(3)
O1 H2 0.91(2)

loop_
_geom_torsion_atom_site_label_1
_geom_torsion_atom_site_label_2
_geom_torsion_atom_site_label_3
_geom_torsion_atom_site_label_4
_geom_torsion
C5A N1A C2A C3A -0.29(19)
C5A N1A C2A C6A 177.32(15)
N1A C2A C3A C4A 0.23(19)
C6A C2A C3A C4A -177.14(17)
C2A C3A C4A C5A -0.1(2)
C2A N1A C5A C4A 0.23(19)
C2A N1A C5A C7A -179.87(15)
C3A C4A C5A N1A -0.1(2)
C3A C4A C5A C7A -179.97(17)
C13A N2A C6A C2A -179.05(15)
N1A C2A C6A N2A 0.7(3)
C3A C2A C6A N2A 177.72(17)
N1A C5A C7A C12A -10.7(3)
C4A C5A C7A C12A 169.14(19)
N1A C5A C7A C8A 169.08(17)
C4A C5A C7A C8A -11.1(3)
C12A C7A C8A C9A -0.3(3)
C5A C7A C8A C9A 179.92(17)
C7A C8A C9A C10A -0.1(3)
C8A C9A C10A C11A 0.5(3)
C9A C10A C11A C12A -0.4(3)
C10A C11A C12A C7A 0.0(3)
C8A C7A C12A C11A 0.3(3)
C5A C7A C12A C11A -179.88(17)
C6A N2A C13A C14A 89.69(19)
C6A N2A C13A C18A -96.17(18)
C18A C13A C14A C15A 3.0(2)
N2A C13A C14A C15A 176.87(14)
C18A C13A C14A C19A -173.63(15)
N2A C13A C14A C19A 0.2(2)
C13A C14A C15A C16A -1.1(2)
C19A C14A C15A C16A 175.76(16)
C14A C15A C16A C17A -0.8(3)
C15A C16A C17A C18A 1.0(3)
C16A C17A C18A C13A 0.9(2)
C16A C17A C18A C20A -177.82(16)
C14A C13A C18A C17A -2.9(2)
N2A C13A C18A C17A -176.90(14)
C14A C13A C18A C20A 175.77(15)
N2A C13A C18A C20A 1.8(2)
C15A C14A C19A C21A -122.14(17)
C13A C14A C19A C21A 54.5(2)
C15A C14A C19A C22A 109.75(18)
C13A C14A C19A C22A -73.6(2)
C17A C18A C20A C23A 31.1(2)
C13A C18A C20A C23A -147.55(18)
C17A C18A C20A C24A -93.6(2)
C13A C18A C20A C24A 87.8(2)
C5B N1B C2B C3B 0.35(19)
C5B N1B C2B C6B -177.99(15)
N1B C2B C3B C4B -0.1(2)
C6B C2B C3B C4B 178.05(17)
C2B C3B C4B C5B -0.2(2)
C2B N1B C5B C4B -0.45(19)
C2B N1B C5B C7B 178.25(15)
C3B C4B C5B N1B 0.4(2)
C3B C4B C5B C7B -178.12(18)
C13B N2B C6B C2B 179.19(15)
N1B C2B C6B N2B -4.4(3)
C3B C2B C6B N2B 177.68(18)
N1B C5B C7B C8B -160.05(16)
C4B C5B C7B C8B 18.2(3)
N1B C5B C7B C12B 17.6(3)
C4B C5B C7B C12B -164.12(19)
C12B C7B C8B C9B -1.4(3)
C5B C7B C8B C9B 176.32(17)
C7B C8B C9B C10B 0.0(3)
C8B C9B C10B C11B 1.0(3)
C9B C10B C11B C12B -0.7(3)
C10B C11B C12B C7B -0.7(3)
C8B C7B C12B C11B 1.7(3)
C5B C7B C12B C11B -175.97(17)
C6B N2B C13B C14B 100.34(19)
C6B N2B C13B C18B -86.4(2)
C18B C13B C14B C15B 0.8(3)
N2B C13B C14B C15B 173.96(16)
C18B C13B C14B C19B 178.93(16)
N2B C13B C14B C19B -7.9(2)
C13B C14B C15B C16B -1.1(3)
C19B C14B C15B C16B -179.20(17)
C14B C15B C16B C17B 0.8(3)
C15B C16B C17B C18B -0.2(3)
C16B C17B C18B C13B -0.1(3)
C16B C17B C18B C20B -179.35(19)
C14B C13B C18B C17B -0.2(3)
N2B C13B C18B C17B -173.23(16)
C14B C13B C18B C20B 179.02(17)
N2B C13B C18B C20B 6.0(3)
C15B C14B C19B C22B 91.4(2)
C13B C14B C19B C22B -86.7(2)
C15B C14B C19B C21B -33.1(2)
C13B C14B C19B C21B 148.85(17)
C17B C18B C20B C24B -66.9(3)
C13B C18B C20B C24B 113.9(2)
C17B C18B C20B C23B 56.0(3)
C13B C18B C20B C23B -123.2(2)
